data_4505449
loop_
_publ_author_name
'Tan, Huaqiao'
'Li, Yangguang'
'Chen, Weilin'
'Yan, Aixue'
'Liu, Ding'
'Wang, Enbo'

_publ_section_title
;
 A Series of [MnMo9O32]6--Based Solids: Homochiral Transferred from
 Adjacent Polyoxoanions to One-, Two-, and Three-Dimensional Frameworks
;
_journal_issue 3
_journal_name_full 'Crystal Growth &amp; Design'
_journal_page_first 1111
_journal_paper_doi 10.1021/cg2004936
_journal_volume 12
_journal_year 2012
_chemical_formula_sum 'H26 Mn4 Mo9 O45'
_chemical_formula_weight 1829.43
_chemical_name_systematic
; 
 ? 
;
_space_group_IT_number 155
_symmetry_cell_setting trigonal
_symmetry_space_group_name_Hall 'R 3 2"'
_symmetry_space_group_name_H-M 'R 3 2 :H'
_atom_sites_solution_hydrogens none
_atom_sites_solution_primary direct
_atom_sites_solution_secondary difmap
_audit_creation_method SHELXL-97
_cell_angle_alpha 90.00
_cell_angle_beta 90.00
_cell_angle_gamma 120.00
_cell_formula_units_Z 3
_cell_length_a 15.822(2)
_cell_length_b 15.822(2)
_cell_length_c 12.482(3)
_cell_measurement_reflns_used 1381
_cell_measurement_temperature 293(2)
_cell_measurement_theta_max 27.48
_cell_measurement_theta_min 3.39
_cell_volume 2706.1(8)
_computing_structure_refinement 'SHELXL-97 (Sheldrick, 1997)'
_computing_structure_solution 'SHELXS-97 (Sheldrick, 1990)'
_diffrn_ambient_temperature 293(2)
_diffrn_detector_area_resol_mean 0.01
_diffrn_measured_fraction_theta_full 0.995
_diffrn_measured_fraction_theta_max 0.995
_diffrn_measurement_device_type 'Rigaku R-AXIS RAPID IP'
_diffrn_measurement_method Oscillation
_diffrn_radiation_monochromator graphite
_diffrn_radiation_source 'fine-focus sealed tube'
_diffrn_radiation_type MoK\a
_diffrn_radiation_wavelength 0.71073
_diffrn_reflns_av_R_equivalents 0.0263
_diffrn_reflns_av_sigmaI/netI 0.0178
_diffrn_reflns_limit_h_max 20
_diffrn_reflns_limit_h_min -20
_diffrn_reflns_limit_k_max 20
_diffrn_reflns_limit_k_min -20
_diffrn_reflns_limit_l_max 16
_diffrn_reflns_limit_l_min -16
_diffrn_reflns_number 8169
_diffrn_reflns_theta_full 27.48
_diffrn_reflns_theta_max 27.48
_diffrn_reflns_theta_min 3.39
_diffrn_standards_decay_% none
_diffrn_standards_interval_count 0
_diffrn_standards_interval_time 0
_diffrn_standards_number 0
_exptl_absorpt_coefficient_mu 4.496
_exptl_absorpt_correction_T_max 0.445
_exptl_absorpt_correction_T_min 0.338
_exptl_absorpt_correction_type multi-scan
_exptl_absorpt_process_details 'ABSCOR by T.Higashi    8 March, 1995'
_exptl_crystal_colour red
_exptl_crystal_density_diffrn 3.368
_exptl_crystal_description block
_exptl_crystal_F_000 2592
_exptl_crystal_size_max 0.25
_exptl_crystal_size_mid 0.24
_exptl_crystal_size_min 0.18
_refine_diff_density_max 1.771
_refine_diff_density_min -2.522
_refine_diff_density_rms 0.339
_refine_ls_abs_structure_details 'Flack H D (1983), Acta Cryst. A39, 876-881'
_refine_ls_abs_structure_Flack 0.06(13)
_refine_ls_extinction_coef 0.00056(17)
_refine_ls_extinction_expression Fc^*^=kFc[1+0.001xFc^2^\l^3^/sin(2\q)]^-1/4^
_refine_ls_extinction_method SHELXL
_refine_ls_goodness_of_fit_ref 1.104
_refine_ls_hydrogen_treatment none
_refine_ls_matrix_type full
_refine_ls_number_parameters 94
_refine_ls_number_reflns 1381
_refine_ls_number_restraints 6
_refine_ls_restrained_S_all 1.102
_refine_ls_R_factor_all 0.0500
_refine_ls_R_factor_gt 0.0489
_refine_ls_shift/su_max 0.000
_refine_ls_shift/su_mean 0.000
_refine_ls_structure_factor_coef Fsqd
_refine_ls_weighting_details 'calc w=1/[\s^2^(Fo^2^)+(0.0950P)^2^+75.0000P] where P=(Fo^2^+2Fc^2^)/3'
_refine_ls_weighting_scheme calc
_refine_ls_wR_factor_gt 0.1399
_refine_ls_wR_factor_ref 0.1409
_reflns_number_gt 1341
_reflns_number_total 1381
_reflns_threshold_expression >2sigma(I)
_cod_data_source_file cg2004936_si_002.cif
_cod_data_source_block 4a
_cod_depositor_comments
;
The following automatic conversions were performed:

'_symmetry_cell_setting' value 'Trigonal' changed to 'trigonal'
according to /home/saulius/struct/CIF-dictionaries/cif_core.dic
dictionary named 'cif_core.dic' version 2.4.1 from 2010-06-29.

Automatic conversion script
Id: cif_fix_values 1715 2011-07-08 13:25:40Z adriana 
;
_cod_original_sg_symbol_H-M R32
_cod_database_code 4505449

loop_
_symmetry_equiv_pos_as_xyz
'x, y, z'
'-y, x-y, z'
'-x+y, -x, z'
'y, x, -z'
'x-y, -y, -z'
'-x, -x+y, -z'
'x+2/3, y+1/3, z+1/3'
'-y+2/3, x-y+1/3, z+1/3'
'-x+y+2/3, -x+1/3, z+1/3'
'y+2/3, x+1/3, -z+1/3'
'x-y+2/3, -y+1/3, -z+1/3'
'-x+2/3, -x+y+1/3, -z+1/3'
'x+1/3, y+2/3, z+2/3'
'-y+1/3, x-y+2/3, z+2/3'
'-x+y+1/3, -x+2/3, z+2/3'
'y+1/3, x+2/3, -z+2/3'
'x-y+1/3, -y+2/3, -z+2/3'
'-x+1/3, -x+y+2/3, -z+2/3'

loop_
_atom_site_label
_atom_site_type_symbol
_atom_site_fract_x
_atom_site_fract_y
_atom_site_fract_z
_atom_site_U_iso_or_equiv
_atom_site_adp_type
_atom_site_occupancy
_atom_site_symmetry_multiplicity
_atom_site_calc_flag
_atom_site_refinement_flags
Mo1 Mo 1.0000 0.20204(7) 1.0000 0.0196(3) Uani 1 2 d S
Mo2 Mo 0.85958(6) -0.05529(6) 0.79886(7) 0.0201(3) Uani 1 1 d .
Mn1 Mn 1.0000 0.0000 1.0000 0.0140(7) Uani 1 6 d S
O4 O 0.9407(6) 0.2375(6) 0.9116(7) 0.0288(17) Uani 1 1 d .
O3 O 0.9577(5) 0.0666(5) 0.9076(6) 0.0176(12) Uani 1 1 d .
O2 O 1.1127(6) 0.2272(5) 0.9126(6) 0.0218(15) Uani 1 1 d .
O1 O 0.8177(7) -0.1515(6) 0.7101(7) 0.0352(19) Uani 1 1 d .
Mn2 Mn 0.7568(3) 0.0901(3) 0.6667 0.0814(14) Uani 1 2 d S
O5 O 1.0000 0.0000 0.7385(10) 0.023(3) Uani 1 3 d S
O6 O 0.8221(6) 0.0210(6) 0.7440(7) 0.0289(16) Uani 1 1 d .
O3W O 0.8889(6) 0.2223(6) 0.6667 0.0155(17) Uiso 1 2 d S
O2W O 0.6281(6) -0.0386(6) 0.6667 0.029(3) Uani 1 2 d S
OW1 O 1.0000 0.0000 0.5000 0.14(2) Uani 1 6 d S
O1W O 0.803(2) 0.063(2) 0.507(2) 0.063(6) Uani 0.50 1 d PU
OW2 O 0.8570(10) 0.3333 0.8333 0.050(3) Uani 1 2 d S

loop_
_atom_site_aniso_label
_atom_site_aniso_U_11
_atom_site_aniso_U_22
_atom_site_aniso_U_33
_atom_site_aniso_U_23
_atom_site_aniso_U_13
_atom_site_aniso_U_12
Mo1 0.0158(6) 0.0131(4) 0.0309(6) 0.0005(2) 0.0010(4) 0.0079(3)
Mo2 0.0180(4) 0.0190(4) 0.0233(4) -0.0038(3) -0.0052(3) 0.0094(4)
Mn1 0.0117(9) 0.0117(9) 0.0185(15) 0.000 0.000 0.0059(5)
O4 0.024(4) 0.020(4) 0.044(4) 0.010(3) 0.001(3) 0.012(3)
O3 0.015(3) 0.014(3) 0.024(3) 0.000(3) 0.001(2) 0.007(3)
O2 0.021(4) 0.019(4) 0.027(3) 0.001(3) 0.000(3) 0.011(3)
O1 0.026(4) 0.034(4) 0.035(4) -0.007(3) -0.014(4) 0.007(4)
Mn2 0.0566(17) 0.0566(17) 0.119(4) 0.0142(14) -0.0142(14) 0.020(2)
O5 0.022(4) 0.022(4) 0.024(6) 0.000 0.000 0.0110(19)
O6 0.024(4) 0.029(4) 0.028(4) -0.005(3) -0.010(3) 0.010(3)
O2W 0.010(3) 0.010(3) 0.058(7) 0.013(2) -0.013(2) -0.001(4)
OW1 0.17(3) 0.17(3) 0.06(2) 0.000 0.000 0.087(17)
O1W 0.073(10) 0.061(10) 0.061(10) 0.003(8) 0.004(8) 0.037(8)
OW2 0.051(6) 0.059(10) 0.044(7) -0.009(7) -0.004(3) 0.029(5)

loop_
_atom_type_symbol
_atom_type_description
_atom_type_scat_dispersion_real
_atom_type_scat_dispersion_imag
_atom_type_scat_source
O O 0.0106 0.0060 'International Tables Vol C Tables 4.2.6.8 and 6.1.1.4'
H H 0.0000 0.0000 'International Tables Vol C Tables 4.2.6.8 and 6.1.1.4'
Mo Mo -1.6832 0.6857 'International Tables Vol C Tables 4.2.6.8 and 6.1.1.4'
Mn Mn 0.3368 0.7283 'International Tables Vol C Tables 4.2.6.8 and 6.1.1.4'

loop_
_geom_angle_atom_site_label_1
_geom_angle_atom_site_label_2
_geom_angle_atom_site_label_3
_geom_angle
_geom_angle_site_symmetry_1
_geom_angle_site_symmetry_3
O4 Mo1 O4 106.1(6) 6_767 .
O4 Mo1 O2 99.6(3) 6_767 6_767
O4 Mo1 O2 97.9(4) . 6_767
O4 Mo1 O2 97.9(4) 6_767 .
O4 Mo1 O2 99.6(3) . .
O2 Mo1 O2 150.8(4) 6_767 .
O4 Mo1 O3 161.2(3) 6_767 .
O4 Mo1 O3 91.8(4) . .
O2 Mo1 O3 83.0(3) 6_767 .
O2 Mo1 O3 73.2(3) . .
O4 Mo1 O3 91.8(4) 6_767 6_767
O4 Mo1 O3 161.2(3) . 6_767
O2 Mo1 O3 73.2(3) 6_767 6_767
O2 Mo1 O3 83.0(3) . 6_767
O3 Mo1 O3 71.0(4) . 6_767
O4 Mo1 Mn1 126.9(3) 6_767 .
O4 Mo1 Mn1 126.9(3) . .
O2 Mo1 Mn1 75.4(2) 6_767 .
O2 Mo1 Mn1 75.4(2) . .
O3 Mo1 Mn1 35.51(19) . .
O3 Mo1 Mn1 35.51(19) 6_767 .
O6 Mo2 O1 104.3(4) . .
O6 Mo2 O2 103.2(4) . 2_645
O1 Mo2 O2 100.6(4) . 2_645
O6 Mo2 O5 103.3(3) . .
O1 Mo2 O5 89.8(4) . .
O2 Mo2 O5 148.1(4) 2_645 .
O6 Mo2 O3 159.9(3) . 2_645
O1 Mo2 O3 95.7(4) . 2_645
O2 Mo2 O3 74.8(3) 2_645 2_645
O5 Mo2 O3 74.1(3) . 2_645
O6 Mo2 O3 88.3(3) . .
O1 Mo2 O3 161.4(4) . .
O2 Mo2 O3 89.4(3) 2_645 .
O5 Mo2 O3 73.9(3) . .
O3 Mo2 O3 71.7(4) 2_645 .
O6 Mo2 Mn1 123.9(3) . .
O1 Mo2 Mn1 131.2(3) . .
O2 Mo2 Mn1 77.0(2) 2_645 .
O5 Mo2 Mn1 73.6(3) . .
O3 Mo2 Mn1 35.97(19) 2_645 .
O3 Mo2 Mn1 36.03(19) . .
O3 Mn1 O3 168.4(4) 6_767 2_645
O3 Mn1 O3 86.8(3) 6_767 5_557
O3 Mn1 O3 85.8(4) 2_645 5_557
O3 Mn1 O3 85.8(4) 6_767 .
O3 Mn1 O3 86.8(3) 2_645 .
O3 Mn1 O3 101.7(4) 5_557 .
O3 Mn1 O3 86.8(3) 6_767 4_647
O3 Mn1 O3 101.7(4) 2_645 4_647
O3 Mn1 O3 86.8(3) 5_557 4_647
O3 Mn1 O3 168.4(4) . 4_647
O3 Mn1 O3 101.7(4) 6_767 3_765
O3 Mn1 O3 86.8(3) 2_645 3_765
O3 Mn1 O3 168.4(4) 5_557 3_765
O3 Mn1 O3 86.8(3) . 3_765
O3 Mn1 O3 85.8(4) 4_647 3_765
O3 Mn1 Mo2 127.8(2) 6_767 .
O3 Mn1 Mo2 43.4(2) 2_645 .
O3 Mn1 Mo2 90.7(2) 5_557 .
O3 Mn1 Mo2 43.8(2) . .
O3 Mn1 Mo2 145.1(2) 4_647 .
O3 Mn1 Mo2 90.2(2) 3_765 .
O3 Mn1 Mo2 43.8(2) 6_767 6_767
O3 Mn1 Mo2 145.1(2) 2_645 6_767
O3 Mn1 Mo2 90.2(2) 5_557 6_767
O3 Mn1 Mo2 127.8(2) . 6_767
O3 Mn1 Mo2 43.4(2) 4_647 6_767
O3 Mn1 Mo2 90.7(2) 3_765 6_767
Mo2 Mn1 Mo2 171.46(3) . 6_767
O3 Mn1 Mo2 43.4(2) 6_767 5_557
O3 Mn1 Mo2 127.8(2) 2_645 5_557
O3 Mn1 Mo2 43.8(2) 5_557 5_557
O3 Mn1 Mo2 90.7(2) . 5_557
O3 Mn1 Mo2 90.2(2) 4_647 5_557
O3 Mn1 Mo2 145.1(2) 3_765 5_557
Mo2 Mn1 Mo2 111.54(3) . 5_557
Mo2 Mn1 Mo2 63.91(3) 6_767 5_557
O3 Mn1 Mo2 90.7(2) 6_767 3_765
O3 Mn1 Mo2 90.2(2) 2_645 3_765
O3 Mn1 Mo2 145.1(2) 5_557 3_765
O3 Mn1 Mo2 43.4(2) . 3_765
O3 Mn1 Mo2 127.8(2) 4_647 3_765
O3 Mn1 Mo2 43.8(2) 3_765 3_765
Mo2 Mn1 Mo2 63.91(3) . 3_765
Mo2 Mn1 Mo2 111.54(3) 6_767 3_765
Mo2 Mn1 Mo2 121.57(3) 5_557 3_765
O3 Mn1 Mo2 145.1(2) 6_767 2_645
O3 Mn1 Mo2 43.8(2) 2_645 2_645
O3 Mn1 Mo2 127.8(2) 5_557 2_645
O3 Mn1 Mo2 90.2(2) . 2_645
O3 Mn1 Mo2 90.7(2) 4_647 2_645
O3 Mn1 Mo2 43.4(2) 3_765 2_645
Mo2 Mn1 Mo2 63.91(3) . 2_645
Mo2 Mn1 Mo2 121.57(3) 6_767 2_645
Mo2 Mn1 Mo2 171.46(3) 5_557 2_645
Mo2 Mn1 Mo2 63.91(3) 3_765 2_645
O3 Mn1 Mo2 90.2(2) 6_767 4_647
O3 Mn1 Mo2 90.7(2) 2_645 4_647
O3 Mn1 Mo2 43.4(2) 5_557 4_647
O3 Mn1 Mo2 145.1(2) . 4_647
O3 Mn1 Mo2 43.8(2) 4_647 4_647
O3 Mn1 Mo2 127.8(2) 3_765 4_647
Mo2 Mn1 Mo2 121.57(3) . 4_647
Mo2 Mn1 Mo2 63.91(3) 6_767 4_647
Mo2 Mn1 Mo2 63.91(3) 5_557 4_647
Mo2 Mn1 Mo2 171.46(3) 3_765 4_647
Mo2 Mn1 Mo2 111.54(3) 2_645 4_647
Mn1 O3 Mo2 100.6(3) . 3_765
Mn1 O3 Mo2 100.2(3) . .
Mo2 O3 Mo2 98.0(3) 3_765 .
Mn1 O3 Mo1 101.6(3) . .
Mo2 O3 Mo1 93.1(2) 3_765 .
Mo2 O3 Mo1 153.3(4) . .
Mo2 O2 Mo1 114.9(4) 3_765 .
O2W Mn2 O6 89.2(3) . .
O2W Mn2 O6 89.2(3) . 10_546
O6 Mn2 O6 178.4(5) . 10_546
O2W Mn2 O1W 94.0(7) . .
O6 Mn2 O1W 90.9(7) . .
O6 Mn2 O1W 89.2(7) 10_546 .
O2W Mn2 O1W 94.0(7) . 10_546
O6 Mn2 O1W 89.2(7) . 10_546
O6 Mn2 O1W 90.9(7) 10_546 10_546
O1W Mn2 O1W 172.1(15) . 10_546
O2W Mn2 O3W 180.0(8) . .
O6 Mn2 O3W 90.8(3) . .
O6 Mn2 O3W 90.8(3) 10_546 .
O1W Mn2 O3W 86.0(7) . .
O1W Mn2 O3W 86.0(7) 10_546 .
Mo2 O5 Mo2 107.6(3) 3_765 .
Mo2 O5 Mo2 107.6(3) 3_765 2_645
Mo2 O5 Mo2 107.6(3) . 2_645
Mo2 O6 Mn2 169.8(5) . .

loop_
_geom_bond_atom_site_label_1
_geom_bond_atom_site_label_2
_geom_bond_distance
_geom_bond_site_symmetry_2
Mo1 O4 1.714(8) 6_767
Mo1 O4 1.714(8) .
Mo1 O2 1.953(8) 6_767
Mo1 O2 1.953(8) .
Mo1 O3 2.222(7) .
Mo1 O3 2.222(7) 6_767
Mo1 Mn1 3.1967(11) .
Mo2 O6 1.729(8) .
Mo2 O1 1.726(8) .
Mo2 O2 1.869(7) 2_645
Mo2 O5 2.080(5) .
Mo2 O3 2.218(7) 2_645
Mo2 O3 2.231(7) .
Mo2 Mn1 3.1720(9) .
Mn1 O3 1.895(7) 6_767
Mn1 O3 1.895(7) 2_645
Mn1 O3 1.895(7) 5_557
Mn1 O3 1.895(7) .
Mn1 O3 1.895(7) 4_647
Mn1 O3 1.895(7) 3_765
Mn1 Mo2 3.1720(9) 6_767
Mn1 Mo2 3.1720(9) 5_557
Mn1 Mo2 3.1720(9) 3_765
Mn1 Mo2 3.1720(9) 2_645
Mn1 Mo2 3.1720(9) 4_647
O3 Mo2 2.218(7) 3_765
O2 Mo2 1.869(7) 3_765
Mn2 O2W 2.036(11) .
Mn2 O6 2.081(8) .
Mn2 O6 2.081(8) 10_546
Mn2 O1W 2.24(3) .
Mn2 O1W 2.24(3) 10_546
Mn2 O3W 2.091(10) .
O5 Mo2 2.080(5) 3_765
O5 Mo2 2.080(5) 2_645
